data_7240079
loop_
_publ_author_name
'Kang, Kaijin'
'Meng, Xianghe'
'Liang, Fei'
'Tang, Jian'
'Zeng, Tixian'
'Yin, Wenlong'
'Lin, Zheshuai'
'Xia, Mingjun'

_publ_section_title
;
 Hydroisocyanurates X2Y(H2C3N3O3)4&#x2022;4H2O (X = K, Cs; Y = Zn, Cd)
 with large birefringence stemming from \p&#x2212;conjugated
 (H2C3N3O3)&#x2212; anions
;
_journal_name_full CrystEngComm
_journal_paper_doi 10.1039/D0CE00094A
_journal_year 2020
_chemical_formula_moiety '0.5(C24 H32 Cs4 N24 O32 Zn2)'
_chemical_formula_sum 'C12 H16 Cs2 N12 O16 Zn'
_chemical_formula_weight 915.56
_space_group_crystal_system monoclinic
_space_group_IT_number 12
_space_group_name_Hall '-C 2y'
_space_group_name_H-M_alt 'C 1 2/m 1'
_atom_sites_solution_hydrogens geom
_atom_sites_solution_primary direct
_atom_sites_solution_secondary difmap
_audit_creation_date 2020-01-14
_audit_creation_method
;
Olex2 1.2
(compiled 2018.05.29 svn.r3508 for OlexSys, GUI svn.r5506)
;
_audit_update_record
;
2020-01-17 deposited with the CCDC.	2020-03-02 downloaded from the CCDC.
;
_cell_angle_alpha 90.00
_cell_angle_beta 104.568(8)
_cell_angle_gamma 90.00
_cell_formula_units_Z 2
_cell_length_a 11.3093(9)
_cell_length_b 16.4363(10)
_cell_length_c 7.1029(5)
_cell_measurement_reflns_used 3230
_cell_measurement_temperature 293(2)
_cell_measurement_theta_max 26.3200
_cell_measurement_theta_min 3.3350
_cell_volume 1277.86(16)
_computing_molecular_graphics 'Olex2 (Dolomanov et al., 2009)'
_computing_publication_material 'Olex2 (Dolomanov et al., 2009)'
_computing_structure_refinement 'XL (Sheldrick, 2008)'
_computing_structure_solution 'SIR2004 (Burla et al.,  2007)'
_diffrn_ambient_temperature 293(2)
_diffrn_measured_fraction_theta_full 0.999
_diffrn_measured_fraction_theta_max 0.999
_diffrn_measurement_device_type 'XtaLAB Synergy, Dualflex, HyPix'
_diffrn_measurement_method '\f and \w scans'
_diffrn_radiation_monochromator graphite
_diffrn_radiation_type MoK\a
_diffrn_radiation_wavelength 0.71073
_diffrn_reflns_av_R_equivalents 0.0359
_diffrn_reflns_av_unetI/netI 0.0286
_diffrn_reflns_limit_h_max 12
_diffrn_reflns_limit_h_min -14
_diffrn_reflns_limit_k_max 20
_diffrn_reflns_limit_k_min -18
_diffrn_reflns_limit_l_max 8
_diffrn_reflns_limit_l_min -8
_diffrn_reflns_number 4778
_diffrn_reflns_theta_full 26.37
_diffrn_reflns_theta_max 26.37
_diffrn_reflns_theta_min 2.96
_diffrn_source 'fine-focus sealed tube'
_diffrn_standards_number 0
_exptl_absorpt_coefficient_mu 3.869
_exptl_absorpt_correction_type none
_exptl_crystal_colour colorless
_exptl_crystal_density_diffrn 2.379
_exptl_crystal_density_method 'not measured'
_exptl_crystal_description Prism
_exptl_crystal_F_000 880
_refine_diff_density_max 0.971
_refine_diff_density_min -1.060
_refine_diff_density_rms 0.140
_refine_ls_extinction_coef 0.0159(8)
_refine_ls_extinction_expression Fc^*^=kFc[1+0.001xFc^2^\l^3^/sin(2\q)]^-1/4^
_refine_ls_extinction_method SHELXL
_refine_ls_goodness_of_fit_ref 1.075
_refine_ls_hydrogen_treatment mixed
_refine_ls_matrix_type full
_refine_ls_number_parameters 116
_refine_ls_number_reflns 1354
_refine_ls_number_restraints 0
_refine_ls_restrained_S_all 1.075
_refine_ls_R_factor_all 0.0332
_refine_ls_R_factor_gt 0.0312
_refine_ls_shift/su_max 0.000
_refine_ls_shift/su_mean 0.000
_refine_ls_structure_factor_coef Fsqd
_refine_ls_weighting_details 'calc w=1/[\s^2^(Fo^2^)+(0.0537P)^2^+0.0000P] where P=(Fo^2^+2Fc^2^)/3'
_refine_ls_weighting_scheme calc
_refine_ls_wR_factor_gt 0.0827
_refine_ls_wR_factor_ref 0.0840
_reflns_number_gt 1222
_reflns_number_total 1354
_reflns_threshold_expression >2sigma(I)
_cod_data_source_file d0ce00094a2.cif
_cod_data_source_block b2
_cod_database_code 7240079
_olex2_refinement_description
;
1. Fixed Uiso
 At 1.2 times of:
  All N(H) groups
2.a Aromatic/amide H refined with riding coordinates:
 N3(H3), N4(H4)
;
_olex2_submission_special_instructions 'No special instructions were received'

loop_
_space_group_symop_id
_space_group_symop_operation_xyz
1 'x, y, z'
2 '-x, y, -z'
3 'x+1/2, y+1/2, z'
4 '-x+1/2, y+1/2, -z'
5 '-x, -y, -z'
6 'x, -y, z'
7 '-x+1/2, -y+1/2, -z'
8 'x+1/2, -y+1/2, z'

loop_
_atom_site_label
_atom_site_type_symbol
_atom_site_fract_x
_atom_site_fract_y
_atom_site_fract_z
_atom_site_U_iso_or_equiv
_atom_site_adp_type
_atom_site_occupancy
_atom_site_calc_flag
_atom_site_disorder_assembly
_atom_site_disorder_group
_atom_site_site_symmetry_order
_atom_site_refinement_flags_posn
_atom_site_refinement_flags_adp
_atom_site_refinement_flags_occupancy
Cs1 Cs 0.333993(18) 1.0000 0.17547(4) 0.03765(19) Uani 1 d . . 2 S T P
Zn1 Zn 0.5000 0.5000 0.5000 0.0242(2) Uani 1 d . . 4 S T P
C1 C 0.3995(2) 0.67857(13) 0.4058(3) 0.0234(5) Uani 1 d . . 1 . . .
C2 C 0.09973(19) 0.81094(13) 0.0986(3) 0.0223(5) Uani 1 d . . 1 . . .
C3 C 0.0000 0.68197(18) 0.0000 0.0232(7) Uani 1 d . . 2 S T P
C4 C 0.5000 0.80792(19) 0.5000 0.0270(7) Uani 1 d . . 2 S T P
N1 N 0.5000 0.63624(14) 0.5000 0.0222(6) Uani 1 d . . 2 S T P
N2 N 0.0000 0.85248(14) 0.0000 0.0250(6) Uani 1 d . . 2 S T P
N3 N 0.40179(17) 0.76199(10) 0.4060(3) 0.0263(5) Uani 1 d . . 1 . . .
H3 H 0.3373 0.7871 0.3430 0.032 Uiso 1 calc . . 1 R . .
N4 N 0.09746(16) 0.72694(10) 0.0962(3) 0.0256(5) Uani 1 d . . 1 . . .
H4 H 0.1616 0.7015 0.1595 0.031 Uiso 1 calc . . 1 R . .
O1 O 0.3119(2) 0.5000 0.4945(4) 0.0310(6) Uani 1 d . . 2 S T P
O2 O 0.5523(3) 0.5000 0.8054(4) 0.0314(6) Uani 1 d . . 2 S T P
O3 O 0.0000 0.60765(13) 0.0000 0.0367(6) Uani 1 d . . 2 S T P
O4 O 0.30333(15) 0.64475(9) 0.3164(3) 0.0326(5) Uani 1 d . . 1 . . .
O5 O 0.5000 0.88163(13) 0.5000 0.0436(7) Uani 1 d . . 2 S T P
O6 O 0.19371(15) 0.84486(9) 0.1921(3) 0.0337(5) Uani 1 d . . 1 . . .
H2 H 0.533(3) 0.5322(18) 0.863(5) 0.057(11) Uiso 1 d . . 1 . . .
H1 H 0.281(4) 0.539(2) 0.415(6) 0.079(13) Uiso 1 d . . 1 . . .

loop_
_atom_site_aniso_label
_atom_site_aniso_U_11
_atom_site_aniso_U_22
_atom_site_aniso_U_33
_atom_site_aniso_U_23
_atom_site_aniso_U_13
_atom_site_aniso_U_12
Cs1 0.0318(3) 0.0201(2) 0.0622(3) 0.000 0.01385(16) 0.000
Zn1 0.0195(4) 0.0215(4) 0.0282(4) 0.000 -0.0002(3) 0.000
C1 0.0196(12) 0.0224(11) 0.0246(12) 0.0000(8) -0.0011(9) -0.0009(8)
C2 0.0190(12) 0.0177(10) 0.0277(12) 0.0000(8) 0.0010(9) -0.0013(8)
C3 0.0191(16) 0.0182(15) 0.0305(17) 0.000 0.0028(13) 0.000
C4 0.0219(17) 0.0193(15) 0.0346(18) 0.000 -0.0023(14) 0.000
N1 0.0159(13) 0.0166(12) 0.0295(15) 0.000 -0.0027(11) 0.000
N2 0.0185(14) 0.0159(12) 0.0353(16) 0.000 -0.0032(12) 0.000
N3 0.0192(11) 0.0171(9) 0.0356(11) 0.0014(8) -0.0064(9) 0.0015(7)
N4 0.0180(11) 0.0179(9) 0.0349(11) 0.0022(8) -0.0047(8) 0.0022(7)
O1 0.0256(13) 0.0201(12) 0.0452(16) 0.000 0.0049(11) 0.000
O2 0.0428(16) 0.0210(12) 0.0294(14) 0.000 0.0073(12) 0.000
O3 0.0317(14) 0.0157(11) 0.0568(17) 0.000 0.0001(12) 0.000
O4 0.0201(9) 0.0211(8) 0.0472(11) 0.0011(7) -0.0091(8) -0.0011(6)
O5 0.0355(15) 0.0155(12) 0.067(2) 0.000 -0.0110(13) 0.000
O6 0.0204(9) 0.0212(8) 0.0496(12) -0.0012(7) -0.0098(8) -0.0033(6)

loop_
_atom_type_symbol
_atom_type_description
_atom_type_scat_dispersion_real
_atom_type_scat_dispersion_imag
_atom_type_scat_source
C C 0.0033 0.0016 'International Tables Vol C Tables 4.2.6.8 and 6.1.1.4'
H H 0.0000 0.0000 'International Tables Vol C Tables 4.2.6.8 and 6.1.1.4'
Cs Cs -0.3680 2.1192 'International Tables Vol C Tables 4.2.6.8 and 6.1.1.4'
N N 0.0061 0.0033 'International Tables Vol C Tables 4.2.6.8 and 6.1.1.4'
O O 0.0106 0.0060 'International Tables Vol C Tables 4.2.6.8 and 6.1.1.4'
Zn Zn 0.2839 1.4301 'International Tables Vol C Tables 4.2.6.8 and 6.1.1.4'

loop_
_geom_angle_atom_site_label_1
_geom_angle_atom_site_label_2
_geom_angle_atom_site_label_3
_geom_angle
_geom_angle_site_symmetry_1
_geom_angle_site_symmetry_3
_geom_angle_publ_flag
Cs1 Cs1 Cs1 88.653(9) 5_675 5_676 ?
C3 Cs1 Cs1 50.10(3) 7_565 5_675 ?
C3 Cs1 Cs1 89.136(6) 3 5_676 ?
C3 Cs1 Cs1 89.136(6) 7_565 5_676 ?
C3 Cs1 Cs1 50.10(3) 3 5_675 ?
C3 Cs1 C3 100.19(6) 3 7_565 ?
O1 Cs1 Cs1 163.47(5) 7_566 5_675 ?
O1 Cs1 Cs1 74.82(5) 7_566 5_676 ?
O1 Cs1 C3 127.95(3) 7_566 3 ?
O1 Cs1 C3 127.95(3) 7_566 7_565 ?
O1 Cs1 O2 90.59(6) 7_566 3_454 ?
O1 Cs1 O5 77.93(4) 7_566 5_676 ?
O1 Cs1 O5 77.93(4) 7_566 . ?
O2 Cs1 Cs1 105.94(5) 3_454 5_675 ?
O2 Cs1 Cs1 165.41(5) 3_454 5_676 ?
O2 Cs1 C3 100.15(3) 3_454 7_565 ?
O2 Cs1 C3 100.15(3) 3_454 3 ?
O3 Cs1 Cs1 88.900(7) 3 5_676 ?
O3 Cs1 Cs1 88.900(7) 7_565 5_676 ?
O3 Cs1 Cs1 35.28(3) 7_565 5_675 ?
O3 Cs1 Cs1 35.28(3) 3 5_675 ?
O3 Cs1 C3 85.37(4) 7_565 3 ?
O3 Cs1 C3 14.82(4) 3 3 ?
O3 Cs1 C3 14.82(4) 7_565 7_565 ?
O3 Cs1 C3 85.37(4) 3 7_565 ?
O3 Cs1 O1 141.50(3) 7_565 7_566 ?
O3 Cs1 O1 141.50(3) 3 7_566 ?
O3 Cs1 O2 102.96(4) 7_565 3_454 ?
O3 Cs1 O2 102.96(4) 3 3_454 ?
O3 Cs1 O3 70.56(7) 3 7_565 ?
O3 Cs1 O5 109.41(3) 7_565 5_676 ?
O3 Cs1 O5 68.72(2) 7_565 . ?
O3 Cs1 O5 109.41(3) 3 . ?
O3 Cs1 O5 68.72(2) 3 5_676 ?
O5 Cs1 Cs1 88.924(7) . 5_675 ?
O5 Cs1 Cs1 88.924(7) 5_676 5_675 ?
O5 Cs1 Cs1 37.01(3) 5_676 5_676 ?
O5 Cs1 Cs1 37.01(3) . 5_676 ?
O5 Cs1 C3 116.73(3) 5_676 7_565 ?
O5 Cs1 C3 61.72(2) 5_676 3 ?
O5 Cs1 C3 61.72(2) . 7_565 ?
O5 Cs1 C3 116.73(3) . 3 ?
O5 Cs1 O2 140.60(3) . 3_454 ?
O5 Cs1 O2 140.60(3) 5_676 3_454 ?
O5 Cs1 O5 74.02(6) 5_676 . ?
O6 Cs1 Cs1 119.13(4) 6_575 5_675 ?
O6 Cs1 Cs1 103.67(3) 6_575 5_676 ?
O6 Cs1 Cs1 119.13(4) . 5_675 ?
O6 Cs1 Cs1 103.67(3) . 5_676 ?
O6 Cs1 C3 70.42(5) 6_575 3 ?
O6 Cs1 C3 163.70(4) 6_575 7_565 ?
O6 Cs1 C3 70.42(5) . 7_565 ?
O6 Cs1 C3 163.70(4) . 3 ?
O6 Cs1 O1 66.25(4) 6_575 7_566 ?
O6 Cs1 O1 66.25(4) . 7_566 ?
O6 Cs1 O2 69.51(4) . 3_454 ?
O6 Cs1 O2 69.51(4) 6_575 3_454 ?
O6 Cs1 O3 84.83(5) . 7_565 ?
O6 Cs1 O3 152.24(5) . 3 ?
O6 Cs1 O3 152.24(5) 6_575 7_565 ?
O6 Cs1 O3 84.83(5) 6_575 3 ?
O6 Cs1 O5 134.17(4) 6_575 . ?
O6 Cs1 O5 71.38(4) . . ?
O6 Cs1 O5 71.38(4) 6_575 5_676 ?
O6 Cs1 O5 134.17(4) . 5_676 ?
O6 Cs1 O6 115.14(7) 6_575 . ?
N1 Zn1 N1 180.0 5_666 . ?
O1 Zn1 N1 90.0 . 5_666 ?
O1 Zn1 N1 90.0 5_666 . ?
O1 Zn1 N1 90.0 5_666 5_666 ?
O1 Zn1 N1 90.0 . . ?
O1 Zn1 O1 180.0 . 5_666 ?
O2 Zn1 N1 90.0 . 5_666 ?
O2 Zn1 N1 90.0 . . ?
O2 Zn1 N1 90.0 5_666 5_666 ?
O2 Zn1 N1 90.0 5_666 . ?
O2 Zn1 O1 87.72(11) 5_666 . ?
O2 Zn1 O1 87.72(11) . 5_666 ?
O2 Zn1 O1 92.28(11) . . ?
O2 Zn1 O1 92.28(11) 5_666 5_666 ?
O2 Zn1 O2 179.999(1) 5_666 . ?
N1 C1 N3 119.92(19) . . ?
O4 C1 N1 122.6(2) . . ?
O4 C1 N3 117.46(19) . . ?
N2 C2 N4 119.18(19) . . ?
O6 C2 N2 122.9(2) . . ?
O6 C2 N4 117.94(18) . . ?
Cs1 C3 Cs1 79.81(6) 3_445 7_565 ?
N4 C3 Cs1 130.61(10) 2 7_565 ?
N4 C3 Cs1 100.55(10) 2 3_445 ?
N4 C3 Cs1 130.61(10) . 3_445 ?
N4 C3 Cs1 100.54(10) . 7_565 ?
N4 C3 N4 114.1(3) . 2 ?
O3 C3 Cs1 39.90(3) . 3_445 ?
O3 C3 Cs1 39.90(3) . 7_565 ?
O3 C3 N4 122.92(13) . . ?
O3 C3 N4 122.93(13) . 2 ?
N3 C4 N3 113.1(3) . 2_656 ?
O5 C4 N3 123.45(13) . 2_656 ?
O5 C4 N3 123.45(13) . . ?
C1 N1 Zn1 120.85(12) . . ?
C1 N1 Zn1 120.85(12) 2_656 . ?
C1 N1 C1 118.3(2) . 2_656 ?
C2 N2 C2 119.4(2) 2 . ?
C1 N3 H3 117.8 . . ?
C4 N3 C1 124.36(19) . . ?
C4 N3 H3 117.8 . . ?
C2 N4 H4 118.0 . . ?
C3 N4 C2 124.04(18) . . ?
C3 N4 H4 118.0 . . ?
Cs1 O1 H1 106(3) 7_566 . ?
Zn1 O1 Cs1 133.62(11) . 7_566 ?
Zn1 O1 H1 104(3) . . ?
Cs1 O2 H2 86(3) 3_546 . ?
Zn1 O2 Cs1 136.49(12) . 3_546 ?
Zn1 O2 H2 122(3) . . ?
Cs1 O3 Cs1 109.44(7) 3_445 7_565 ?
C3 O3 Cs1 125.28(3) . 7_565 ?
C3 O3 Cs1 125.28(3) . 3_445 ?
Cs1 O5 Cs1 105.98(6) 5_676 . ?
C4 O5 Cs1 127.01(3) . . ?
C4 O5 Cs1 127.01(3) . 5_676 ?
C2 O6 Cs1 138.51(14) . . ?

loop_
_geom_bond_atom_site_label_1
_geom_bond_atom_site_label_2
_geom_bond_distance
_geom_bond_site_symmetry_2
_geom_bond_publ_flag
Cs1 Cs1 5.0020(6) 5_675 ?
Cs1 Cs1 5.1619(7) 5_676 ?
Cs1 C3 3.899(2) 3 ?
Cs1 C3 3.899(2) 7_565 ?
Cs1 O1 3.188(3) 7_566 ?
Cs1 O2 3.584(3) 3_454 ?
Cs1 O3 3.0636(13) 7_565 ?
Cs1 O3 3.0636(13) 3 ?
Cs1 O5 3.2321(14) 5_676 ?
Cs1 O5 3.2321(14) . ?
Cs1 O6 3.0212(16) . ?
Cs1 O6 3.0211(16) 6_575 ?
Zn1 N1 2.239(2) 5_666 ?
Zn1 N1 2.239(2) . ?
Zn1 O1 2.118(2) . ?
Zn1 O1 2.118(2) 5_666 ?
Zn1 O2 2.100(3) . ?
Zn1 O2 2.100(3) 5_666 ?
C1 N1 1.357(2) . ?
C1 N3 1.371(3) . ?
C1 O4 1.244(3) . ?
C2 N2 1.353(2) . ?
C2 N4 1.381(3) . ?
C2 O6 1.235(2) . ?
C3 Cs1 3.899(2) 3_445 ?
C3 Cs1 3.899(2) 7_565 ?
C3 N4 1.360(2) 2 ?
C3 N4 1.360(2) . ?
C3 O3 1.222(4) . ?
C4 N3 1.370(2) 2_656 ?
C4 N3 1.370(2) . ?
C4 O5 1.212(4) . ?
N1 C1 1.357(2) 2_656 ?
N2 C2 1.353(2) 2 ?
N3 H3 0.8600 . ?
N4 H4 0.8600 . ?
O1 Cs1 3.188(3) 7_566 ?
O1 H1 0.86(4) . ?
O2 Cs1 3.584(3) 3_546 ?
O2 H2 0.73(3) . ?
O3 Cs1 3.0636(13) 7_565 ?
O3 Cs1 3.0636(13) 3_445 ?
O5 Cs1 3.2321(14) 5_676 ?
